data_7202907
loop_
_publ_author_name
'Jakob, Stefanie'
'M\"uller, Helen'
'Johrendt, Dirk'
'Altmannshofer, Sandra'
'Scherer, Wolfgang'
'Rayaprol, Sudhindra'
'P\"ottgen, Rainer'

_publ_section_title
;
 Structural and magnetic transitions in the Mott insulator GaNb4S8
;
_journal_issue 36
_journal_name_full 'Journal of Materials Chemistry'
_journal_page_first 3833
_journal_paper_doi 10.1039/b704943a
_journal_volume 17
_journal_year 2007
_chemical_formula_moiety 'Ga Nb4 S8'
_chemical_formula_sum 'Ga Nb4 S8'
_chemical_formula_weight 697.84
_chemical_name_systematic
;
?
;
_space_group_IT_number 216
_symmetry_cell_setting cubic
_symmetry_space_group_name_Hall 'F -4 2 3'
_symmetry_space_group_name_H-M 'F -4 3 m'
_atom_sites_solution_primary direct
_atom_sites_solution_secondary difmap
_audit_creation_method SHELXL-97
_cell_angle_alpha 90.00
_cell_angle_beta 90.00
_cell_angle_gamma 90.00
_cell_formula_units_Z 4
_cell_length_a 9.9866(11)
_cell_length_b 9.9866(11)
_cell_length_c 9.9866(11)
_cell_measurement_reflns_used 1504
_cell_measurement_temperature 50(2)
_cell_measurement_theta_max 46.49
_cell_measurement_theta_min 5.7
_cell_volume 995.99(19)
_computing_cell_refinement 'EVAL-14 (Duisenberg, 2003)'
_computing_data_collection 'FD345 (Weber, 2004)'
_computing_data_reduction 'EVAL-14 (Duisenberg, 2003)'
_computing_molecular_graphics Diamond
_computing_structure_refinement 'SHELXL-97 (Sheldrick, 1997)'
_computing_structure_solution 'SHELXS-97 (Sheldrick, 1990)'
_diffrn_ambient_temperature 50(2)
_diffrn_measured_fraction_theta_full 0.966
_diffrn_measured_fraction_theta_max 0.966
_diffrn_measurement_device_type 'HUBER 4 circle diffractometer'
_diffrn_measurement_method 'rotating measurement'
_diffrn_radiation_monochromator graphite
_diffrn_radiation_source 'rotating anode FR 591 Bruker'
_diffrn_radiation_type MoK\a
_diffrn_radiation_wavelength 0.71073
_diffrn_reflns_av_R_equivalents 0.1296
_diffrn_reflns_av_sigmaI/netI 0.0709
_diffrn_reflns_limit_h_max 11
_diffrn_reflns_limit_h_min -10
_diffrn_reflns_limit_k_max 11
_diffrn_reflns_limit_k_min -11
_diffrn_reflns_limit_l_max 11
_diffrn_reflns_limit_l_min -11
_diffrn_reflns_number 1504
_diffrn_reflns_theta_full 23.24
_diffrn_reflns_theta_max 23.24
_diffrn_reflns_theta_min 3.53
_diffrn_standards_decay_% 0
_diffrn_standards_interval_count 0
_diffrn_standards_interval_time 0
_diffrn_standards_number 0
_exptl_absorpt_coefficient_mu 8.746
_exptl_absorpt_correction_T_max 0.186
_exptl_absorpt_correction_T_min 0.117
_exptl_absorpt_correction_type empirical
_exptl_absorpt_process_details 'using program MULABS'
_exptl_crystal_colour 'dark grey'
_exptl_crystal_colour_lustre metallic
_exptl_crystal_density_diffrn 4.654
_exptl_crystal_density_method 'not measured'
_exptl_crystal_description cube
_exptl_crystal_F_000 1292
_exptl_crystal_size_max 0.1
_exptl_crystal_size_mid 0.085
_exptl_crystal_size_min 0.07
_refine_diff_density_max 1.318
_refine_diff_density_min -1.520
_refine_diff_density_rms 0.674
_refine_ls_abs_structure_details 'Flack H D (1983), Acta Cryst. A39, 876-881'
_refine_ls_abs_structure_Flack 0.05(6)
_refine_ls_extinction_method none
_refine_ls_goodness_of_fit_ref 1.351
_refine_ls_matrix_type full
_refine_ls_number_parameters 12
_refine_ls_number_reflns 98
_refine_ls_number_restraints 0
_refine_ls_restrained_S_all 1.351
_refine_ls_R_factor_all 0.0358
_refine_ls_R_factor_gt 0.0127
_refine_ls_shift/su_max 0.000
_refine_ls_shift/su_mean 0.000
_refine_ls_structure_factor_coef Fsqd
_refine_ls_weighting_details 'calc w=1/[\s^2^(Fo^2^)+(0.0041P)^2^+6.8536P] where P=(Fo^2^+2Fc^2^)/3'
_refine_ls_weighting_scheme calc
_refine_ls_wR_factor_gt 0.0478
_refine_ls_wR_factor_ref 0.0485
_reflns_number_gt 97
_reflns_number_total 98
_reflns_threshold_expression >2sigma(I)
_cod_data_source_file b704943a.txt
_cod_data_source_block GaNb4S8_50K
_cod_database_code 7202907

loop_
_symmetry_equiv_pos_as_xyz
'x, y, z'
'-x, -y, z'
'-x, y, -z'
'x, -y, -z'
'z, x, y'
'z, -x, -y'
'-z, -x, y'
'-z, x, -y'
'y, z, x'
'-y, z, -x'
'y, -z, -x'
'-y, -z, x'
'y, x, z'
'-y, -x, z'
'y, -x, -z'
'-y, x, -z'
'x, z, y'
'-x, z, -y'
'-x, -z, y'
'x, -z, -y'
'z, y, x'
'z, -y, -x'
'-z, y, -x'
'-z, -y, x'
'x, y+1/2, z+1/2'
'-x, -y+1/2, z+1/2'
'-x, y+1/2, -z+1/2'
'x, -y+1/2, -z+1/2'
'z, x+1/2, y+1/2'
'z, -x+1/2, -y+1/2'
'-z, -x+1/2, y+1/2'
'-z, x+1/2, -y+1/2'
'y, z+1/2, x+1/2'
'-y, z+1/2, -x+1/2'
'y, -z+1/2, -x+1/2'
'-y, -z+1/2, x+1/2'
'y, x+1/2, z+1/2'
'-y, -x+1/2, z+1/2'
'y, -x+1/2, -z+1/2'
'-y, x+1/2, -z+1/2'
'x, z+1/2, y+1/2'
'-x, z+1/2, -y+1/2'
'-x, -z+1/2, y+1/2'
'x, -z+1/2, -y+1/2'
'z, y+1/2, x+1/2'
'z, -y+1/2, -x+1/2'
'-z, y+1/2, -x+1/2'
'-z, -y+1/2, x+1/2'
'x+1/2, y, z+1/2'
'-x+1/2, -y, z+1/2'
'-x+1/2, y, -z+1/2'
'x+1/2, -y, -z+1/2'
'z+1/2, x, y+1/2'
'z+1/2, -x, -y+1/2'
'-z+1/2, -x, y+1/2'
'-z+1/2, x, -y+1/2'
'y+1/2, z, x+1/2'
'-y+1/2, z, -x+1/2'
'y+1/2, -z, -x+1/2'
'-y+1/2, -z, x+1/2'
'y+1/2, x, z+1/2'
'-y+1/2, -x, z+1/2'
'y+1/2, -x, -z+1/2'
'-y+1/2, x, -z+1/2'
'x+1/2, z, y+1/2'
'-x+1/2, z, -y+1/2'
'-x+1/2, -z, y+1/2'
'x+1/2, -z, -y+1/2'
'z+1/2, y, x+1/2'
'z+1/2, -y, -x+1/2'
'-z+1/2, y, -x+1/2'
'-z+1/2, -y, x+1/2'
'x+1/2, y+1/2, z'
'-x+1/2, -y+1/2, z'
'-x+1/2, y+1/2, -z'
'x+1/2, -y+1/2, -z'
'z+1/2, x+1/2, y'
'z+1/2, -x+1/2, -y'
'-z+1/2, -x+1/2, y'
'-z+1/2, x+1/2, -y'
'y+1/2, z+1/2, x'
'-y+1/2, z+1/2, -x'
'y+1/2, -z+1/2, -x'
'-y+1/2, -z+1/2, x'
'y+1/2, x+1/2, z'
'-y+1/2, -x+1/2, z'
'y+1/2, -x+1/2, -z'
'-y+1/2, x+1/2, -z'
'x+1/2, z+1/2, y'
'-x+1/2, z+1/2, -y'
'-x+1/2, -z+1/2, y'
'x+1/2, -z+1/2, -y'
'z+1/2, y+1/2, x'
'z+1/2, -y+1/2, -x'
'-z+1/2, y+1/2, -x'
'-z+1/2, -y+1/2, x'

loop_
_atom_site_label
_atom_site_type_symbol
_atom_site_fract_x
_atom_site_fract_y
_atom_site_fract_z
_atom_site_U_iso_or_equiv
_atom_site_adp_type
_atom_site_occupancy
_atom_site_symmetry_multiplicity
_atom_site_calc_flag
_atom_site_refinement_flags
_atom_site_disorder_assembly
_atom_site_disorder_group
Ga Ga 0.0000 0.0000 0.0000 0.0052(6) Uani 1 24 d S . .
Nb Nb 0.60537(6) 0.60537(6) 0.60537(6) 0.0070(4) Uani 1 6 d S . .
S1 S 0.3666(2) 0.3666(2) 0.3666(2) 0.0063(9) Uani 1 6 d S . .
S2 S 0.8675(3) 0.8675(3) 0.8675(3) 0.0084(12) Uani 1 6 d S . .

loop_
_atom_site_aniso_label
_atom_site_aniso_U_11
_atom_site_aniso_U_22
_atom_site_aniso_U_33
_atom_site_aniso_U_23
_atom_site_aniso_U_13
_atom_site_aniso_U_12
Ga 0.0052(6) 0.0052(6) 0.0052(6) 0.000 0.000 0.000
Nb 0.0070(4) 0.0070(4) 0.0070(4) 0.0000(3) 0.0000(3) 0.0000(3)
S1 0.0063(9) 0.0063(9) 0.0063(9) -0.0001(7) -0.0001(7) -0.0001(7)
S2 0.0084(12) 0.0084(12) 0.0084(12) -0.0022(8) -0.0022(8) -0.0022(8)

loop_
_atom_type_symbol
_atom_type_description
_atom_type_scat_dispersion_real
_atom_type_scat_dispersion_imag
_atom_type_scat_source
S S 0.1246 0.1234 'International Tables Vol C Tables 4.2.6.8 and 6.1.1.4'
Ga Ga 0.2307 1.6083 'International Tables Vol C Tables 4.2.6.8 and 6.1.1.4'
Nb Nb -2.0727 0.6215 'International Tables Vol C Tables 4.2.6.8 and 6.1.1.4'

loop_
_geom_angle_atom_site_label_1
_geom_angle_atom_site_label_2
_geom_angle_atom_site_label_3
_geom_angle
_geom_angle_site_symmetry_1
_geom_angle_site_symmetry_3
_geom_angle_publ_flag
S2 Ga S2 109.5 1_444 4_466 ?
S2 Ga S2 109.5 1_444 2_664 ?
S2 Ga S2 109.5 4_466 2_664 ?
S2 Ga S2 109.5 1_444 3_646 ?
S2 Ga S2 109.5 4_466 3_646 ?
S2 Ga S2 109.5 2_664 3_646 ?
S1 Nb S1 102.40(9) 4_566 3_656 ?
S1 Nb S1 102.40(9) 4_566 2_665 ?
S1 Nb S1 102.40(9) 3_656 2_665 ?
S1 Nb S2 162.27(9) 4_566 28_566 ?
S1 Nb S2 88.55(10) 3_656 28_566 ?
S1 Nb S2 88.55(10) 2_665 28_566 ?
S1 Nb S2 88.55(10) 4_566 51_656 ?
S1 Nb S2 162.27(9) 3_656 51_656 ?
S1 Nb S2 88.55(10) 2_665 51_656 ?
S2 Nb S2 77.70(14) 28_566 51_656 ?
S1 Nb S2 88.55(10) 4_566 74_665 ?
S1 Nb S2 88.55(10) 3_656 74_665 ?
S1 Nb S2 162.27(9) 2_665 74_665 ?
S2 Nb S2 77.70(14) 28_566 74_665 ?
S2 Nb S2 77.70(14) 51_656 74_665 ?
S1 Nb Nb 99.41(8) 4_566 4_566 ?
S1 Nb Nb 51.99(6) 3_656 4_566 ?
S1 Nb Nb 51.99(6) 2_665 4_566 ?
S2 Nb Nb 98.32(9) 28_566 4_566 ?
S2 Nb Nb 140.54(5) 51_656 4_566 ?
S2 Nb Nb 140.54(5) 74_665 4_566 ?
S1 Nb Nb 51.99(6) 4_566 2_665 ?
S1 Nb Nb 51.99(6) 3_656 2_665 ?
S1 Nb Nb 99.41(8) 2_665 2_665 ?
S2 Nb Nb 140.54(5) 28_566 2_665 ?
S2 Nb Nb 140.54(5) 51_656 2_665 ?
S2 Nb Nb 98.32(9) 74_665 2_665 ?
Nb Nb Nb 60.0 4_566 2_665 ?
S1 Nb Nb 51.99(6) 4_566 3_656 ?
S1 Nb Nb 99.41(8) 3_656 3_656 ?
S1 Nb Nb 51.99(6) 2_665 3_656 ?
S2 Nb Nb 140.54(5) 28_566 3_656 ?
S2 Nb Nb 98.32(9) 51_656 3_656 ?
S2 Nb Nb 140.54(5) 74_665 3_656 ?
Nb Nb Nb 60.0 4_566 3_656 ?
Nb Nb Nb 60.0 2_665 3_656 ?
Nb S1 Nb 76.03(12) 4_566 2_665 ?
Nb S1 Nb 76.03(12) 4_566 3_656 ?
Nb S1 Nb 76.03(12) 2_665 3_656 ?
Ga S2 Nb 116.94(9) 1_666 28_566 ?
Ga S2 Nb 116.94(9) 1_666 74_665 ?
Nb S2 Nb 101.07(11) 28_566 74_665 ?
Ga S2 Nb 116.94(9) 1_666 51_656 ?
Nb S2 Nb 101.07(11) 28_566 51_656 ?
Nb S2 Nb 101.07(11) 74_665 51_656 ?

loop_
_geom_bond_atom_site_label_1
_geom_bond_atom_site_label_2
_geom_bond_distance
_geom_bond_site_symmetry_2
_geom_bond_publ_flag
Ga S2 2.292(4) 1_444 ?
Ga S2 2.292(4) 4_466 ?
Ga S2 2.292(4) 2_664 ?
Ga S2 2.292(4) 3_646 ?
Nb S1 2.417(3) 4_566 ?
Nb S1 2.417(3) 3_656 ?
Nb S1 2.417(3) 2_665 ?
Nb S2 2.646(2) 28_566 ?
Nb S2 2.646(2) 51_656 ?
Nb S2 2.646(2) 74_665 ?
Nb Nb 2.9764(17) 4_566 ?
Nb Nb 2.9764(17) 2_665 ?
Nb Nb 2.9764(17) 3_656 ?
S1 Nb 2.417(3) 4_566 ?
S1 Nb 2.417(3) 2_665 ?
S1 Nb 2.417(3) 3_656 ?
S2 Ga 2.292(4) 1_666 ?
S2 Nb 2.646(2) 28_566 ?
S2 Nb 2.646(2) 74_665 ?
S2 Nb 2.646(2) 51_656 ?
